data_1557604
loop_
_publ_author_name
'Feng, Genfeng'
'McCabe, Karl N.'
'Wang, Shuao'
'Maron, Laurent'
'Zhu, Congqing'

_publ_section_title
;
 Construction of heterometallic clusters with multiple uranium--metal
 bonds by using dianionic nitrogen--phosphorus ligands
;
_journal_issue 29
_journal_name_full 'Chemical Science'
_journal_page_first 7585
_journal_page_last 7592
_journal_paper_doi 10.1039/D0SC00389A
_journal_volume 11
_journal_year 2020
_chemical_formula_sum 'C20 H44 Cl2 N2 O2 P2 U'
_chemical_formula_weight 715.44
_space_group_crystal_system monoclinic
_space_group_IT_number 14
_space_group_name_Hall '-P 2ybc'
_space_group_name_H-M_alt 'P 1 21/c 1'
_atom_sites_solution_hydrogens geom
_audit_creation_method SHELXL-2014/7
_audit_update_record
;
2020-01-21 deposited with the CCDC.	2020-03-13 downloaded from the CCDC.
;
_cell_angle_alpha 90
_cell_angle_beta 105.391(2)
_cell_angle_gamma 90
_cell_formula_units_Z 4
_cell_length_a 12.7105(10)
_cell_length_b 28.115(2)
_cell_length_c 8.1727(7)
_cell_measurement_reflns_used 9882
_cell_measurement_temperature 173(2)
_cell_measurement_theta_max 27.59
_cell_measurement_theta_min 2.20
_cell_volume 2815.8(4)
_computing_structure_refinement 'SHELXL-2014/7 (Sheldrick, 2014)'
_diffrn_ambient_temperature 173(2)
_diffrn_measured_fraction_theta_full 0.998
_diffrn_measured_fraction_theta_max 0.996
_diffrn_measurement_device_type 'BRUKER Smart Apex CCD area detector'
_diffrn_radiation_type MoK\a
_diffrn_radiation_wavelength 0.71073
_diffrn_reflns_av_R_equivalents 0.0483
_diffrn_reflns_av_unetI/netI 0.0474
_diffrn_reflns_Laue_measured_fraction_full 0.998
_diffrn_reflns_Laue_measured_fraction_max 0.996
_diffrn_reflns_limit_h_max 16
_diffrn_reflns_limit_h_min -16
_diffrn_reflns_limit_k_max 36
_diffrn_reflns_limit_k_min -25
_diffrn_reflns_limit_l_max 10
_diffrn_reflns_limit_l_min -10
_diffrn_reflns_number 24325
_diffrn_reflns_point_group_measured_fraction_full 0.998
_diffrn_reflns_point_group_measured_fraction_max 0.996
_diffrn_reflns_theta_full 25.242
_diffrn_reflns_theta_max 27.594
_diffrn_reflns_theta_min 2.205
_exptl_absorpt_coefficient_mu 6.085
_exptl_crystal_density_diffrn 1.688
_exptl_crystal_description block
_exptl_crystal_F_000 1400
_exptl_crystal_size_max 0.12
_exptl_crystal_size_mid 0.1
_exptl_crystal_size_min 0.1
_refine_diff_density_max 4.911
_refine_diff_density_min -3.682
_refine_diff_density_rms 0.258
_refine_ls_extinction_method none
_refine_ls_goodness_of_fit_ref 1.091
_refine_ls_hydrogen_treatment constr
_refine_ls_matrix_type full
_refine_ls_number_parameters 270
_refine_ls_number_reflns 6512
_refine_ls_number_restraints 0
_refine_ls_restrained_S_all 1.091
_refine_ls_R_factor_all 0.0541
_refine_ls_R_factor_gt 0.0474
_refine_ls_shift/su_max 0.001
_refine_ls_shift/su_mean 0.000
_refine_ls_structure_factor_coef Fsqd
_refine_ls_weighting_details 'w=1/[\s^2^(Fo^2^)+(0.0861P)^2^+14.1959P] where P=(Fo^2^+2Fc^2^)/3'
_refine_ls_weighting_scheme calc
_refine_ls_wR_factor_gt 0.1391
_refine_ls_wR_factor_ref 0.1439
_reflns_Friedel_coverage 0.000
_reflns_number_gt 5770
_reflns_number_total 6512
_reflns_threshold_expression 'I > 2\s(I)'
_cod_data_source_file d0sc00389a2.cif
_cod_data_source_block 1
_cod_depositor_comments
;Adding full bibliography for 1557604--1557610.cif.

 Adding full bibliography for 1557604--1557610.cif.
;
_cod_original_sg_symbol_H-M 'P 21/c'
_cod_database_code 1557604
_shelx_shelxl_version_number 2014/7
_shelx_space_group_comment
;
The symmetry employed for this shelxl refinement is uniquely defined
by the following loop, which should always be used as a source of
symmetry information in preference to the above space-group names.
They are only intended as comments.
;

loop_
_space_group_symop_operation_xyz
'x, y, z'
'-x, y+1/2, -z+1/2'
'-x, -y, -z'
'x, -y-1/2, z-1/2'

loop_
_atom_site_label
_atom_site_type_symbol
_atom_site_fract_x
_atom_site_fract_y
_atom_site_fract_z
_atom_site_U_iso_or_equiv
_atom_site_adp_type
_atom_site_occupancy
_atom_site_site_symmetry_order
_atom_site_calc_flag
_atom_site_refinement_flags_posn
_atom_site_refinement_flags_adp
_atom_site_refinement_flags_occupancy
_atom_site_disorder_assembly
_atom_site_disorder_group
U1 U 0.92050(2) 0.13083(2) 0.63456(3) 0.01549(11) Uani 1 1 d . . . . .
C16 C 1.2442(7) 0.1518(3) 1.1582(10) 0.0356(18) Uani 1 1 d . . . . .
H16A H 1.2958 0.1264 1.1672 0.053 Uiso 1 1 calc R U . . .
H16B H 1.1777 0.1396 1.1765 0.053 Uiso 1 1 calc R U . . .
H16C H 1.2739 0.1756 1.2421 0.053 Uiso 1 1 calc R U . . .
P2 P 1.16354(14) 0.12871(6) 0.8130(2) 0.0188(3) Uani 1 1 d . . . . .
Cl1 Cl 0.93815(14) 0.06928(7) 0.3987(2) 0.0267(4) Uani 1 1 d . . . . .
Cl2 Cl 0.91955(14) 0.18125(6) 0.9103(2) 0.0267(4) Uani 1 1 d . . . . .
P1 P 0.67080(15) 0.12049(8) 0.5405(3) 0.0287(4) Uani 1 1 d . . . . .
O2 O 0.9025(4) 0.05865(16) 0.8006(6) 0.0196(9) Uani 1 1 d . . . . .
O1 O 0.9270(4) 0.19543(19) 0.4300(6) 0.0243(10) Uani 1 1 d . . . . .
N1 N 0.7571(4) 0.1586(2) 0.4875(7) 0.0217(11) Uani 1 1 d . . . . .
N2 N 1.0864(4) 0.1587(2) 0.6463(7) 0.0206(11) Uani 1 1 d . . . . .
C11 C 1.2815(5) 0.1061(3) 0.7393(9) 0.0247(14) Uani 1 1 d . . . . .
H11 H 1.3187 0.1332 0.7036 0.030 Uiso 1 1 calc R U . . .
C2 C 0.7357(6) 0.1972(3) 0.3637(10) 0.0311(16) Uani 1 1 d . . . . .
H2A H 0.7275 0.2270 0.4186 0.037 Uiso 1 1 calc R U . . .
H2B H 0.6690 0.1910 0.2759 0.037 Uiso 1 1 calc R U . . .
C4 C 1.1160(6) 0.1974(3) 0.5501(9) 0.0239(14) Uani 1 1 d . . . . .
H4A H 1.1868 0.1916 0.5302 0.029 Uiso 1 1 calc R U . . .
H4B H 1.1193 0.2272 0.6114 0.029 Uiso 1 1 calc R U . . .
C5 C 0.5799(6) 0.0967(3) 0.3386(12) 0.040(2) Uani 1 1 d . . . . .
H5 H 0.5344 0.1227 0.2783 0.048 Uiso 1 1 calc R U . . .
C3 C 1.0289(6) 0.1997(3) 0.3840(9) 0.0270(15) Uani 1 1 d . . . . .
H3A H 1.0322 0.2297 0.3268 0.032 Uiso 1 1 calc R U . . .
H3B H 1.0372 0.1739 0.3099 0.032 Uiso 1 1 calc R U . . .
C14 C 1.2204(6) 0.1742(3) 0.9791(10) 0.0282(15) Uani 1 1 d . . . . .
H14 H 1.1613 0.1971 0.9731 0.034 Uiso 1 1 calc R U . . .
C13 C 1.3627(6) 0.0798(3) 0.8838(11) 0.0374(19) Uani 1 1 d . . . . .
H13A H 1.3259 0.0543 0.9240 0.056 Uiso 1 1 calc R U . . .
H13B H 1.3921 0.1016 0.9751 0.056 Uiso 1 1 calc R U . . .
H13C H 1.4210 0.0671 0.8427 0.056 Uiso 1 1 calc R U . . .
C12 C 1.2375(6) 0.0736(3) 0.5872(10) 0.0359(18) Uani 1 1 d . . . . .
H12A H 1.2965 0.0632 0.5432 0.054 Uiso 1 1 calc R U . . .
H12B H 1.1852 0.0907 0.5007 0.054 Uiso 1 1 calc R U . . .
H12C H 1.2029 0.0465 0.6219 0.054 Uiso 1 1 calc R U . . .
C15 C 1.3166(7) 0.2033(3) 0.9541(12) 0.043(2) Uani 1 1 d . . . . .
H15A H 1.3327 0.2286 1.0360 0.064 Uiso 1 1 calc R U . . .
H15B H 1.2981 0.2165 0.8417 0.064 Uiso 1 1 calc R U . . .
H15C H 1.3793 0.1831 0.9688 0.064 Uiso 1 1 calc R U . . .
C1 C 0.8313(6) 0.1999(3) 0.2874(9) 0.0296(16) Uani 1 1 d . . . . .
H1A H 0.8284 0.1742 0.2069 0.035 Uiso 1 1 calc R U . . .
H1B H 0.8318 0.2300 0.2297 0.035 Uiso 1 1 calc R U . . .
C8 C 0.5697(7) 0.1518(4) 0.6289(13) 0.050(2) Uani 1 1 d . . . . .
H8 H 0.5089 0.1298 0.6205 0.060 Uiso 1 1 calc R U . . .
C6 C 0.6462(8) 0.0767(4) 0.2259(13) 0.053(3) Uani 1 1 d . . . . .
H6A H 0.6944 0.0525 0.2863 0.080 Uiso 1 1 calc R U . . .
H6B H 0.6883 0.1017 0.1941 0.080 Uiso 1 1 calc R U . . .
H6C H 0.5981 0.0632 0.1259 0.080 Uiso 1 1 calc R U . . .
C10 C 0.6165(10) 0.1626(5) 0.8155(14) 0.067(3) Uani 1 1 d . . . . .
H10A H 0.6796 0.1825 0.8301 0.101 Uiso 1 1 calc R U . . .
H10B H 0.6369 0.1334 0.8766 0.101 Uiso 1 1 calc R U . . .
H10C H 0.5626 0.1786 0.8583 0.101 Uiso 1 1 calc R U . . .
C7 C 0.5062(10) 0.0580(5) 0.3752(17) 0.069(4) Uani 1 1 d . . . . .
H7A H 0.4557 0.0483 0.2711 0.104 Uiso 1 1 calc R U . . .
H7B H 0.4666 0.0701 0.4514 0.104 Uiso 1 1 calc R U . . .
H7C H 0.5496 0.0313 0.4263 0.104 Uiso 1 1 calc R U . . .
C9 C 0.5212(11) 0.1974(5) 0.5370(18) 0.084(5) Uani 1 1 d . . . . .
H9A H 0.4607 0.2076 0.5781 0.126 Uiso 1 1 calc R U . . .
H9B H 0.4965 0.1914 0.4172 0.126 Uiso 1 1 calc R U . . .
H9C H 0.5758 0.2219 0.5580 0.126 Uiso 1 1 calc R U . . .
C17 C 0.8529(6) 0.0150(2) 0.7200(9) 0.0247(14) Uani 1 1 d . . . . .
H17A H 0.9085 -0.0076 0.7101 0.030 Uiso 1 1 calc R U . . .
H17B H 0.8061 0.0215 0.6077 0.030 Uiso 1 1 calc R U . . .
C20 C 0.8893(7) 0.0606(2) 0.9736(9) 0.0293(16) Uani 1 1 d . . . . .
H20A H 0.8373 0.0851 0.9822 0.035 Uiso 1 1 calc R U . . .
H20B H 0.9585 0.0674 1.0546 0.035 Uiso 1 1 calc R U . . .
C19 C 0.8483(7) 0.0124(3) 1.0074(10) 0.0368(19) Uani 1 1 d . . . . .
H19A H 0.9083 -0.0088 1.0578 0.044 Uiso 1 1 calc R U . . .
H19B H 0.8004 0.0147 1.0818 0.044 Uiso 1 1 calc R U . . .
C18 C 0.7874(8) -0.0041(3) 0.8342(11) 0.044(2) Uani 1 1 d . . . . .
H18A H 0.7138 0.0085 0.8027 0.053 Uiso 1 1 calc R U . . .
H18B H 0.7839 -0.0386 0.8292 0.053 Uiso 1 1 calc R U . . .

loop_
_atom_site_aniso_label
_atom_site_aniso_U_11
_atom_site_aniso_U_22
_atom_site_aniso_U_33
_atom_site_aniso_U_23
_atom_site_aniso_U_13
_atom_site_aniso_U_12
U1 0.01790(15) 0.01348(15) 0.01490(15) 0.00040(8) 0.00398(10) -0.00011(8)
C16 0.043(4) 0.032(4) 0.026(4) -0.010(3) 0.000(3) 0.001(4)
P2 0.0202(8) 0.0156(8) 0.0199(8) -0.0015(6) 0.0043(6) -0.0026(6)
Cl1 0.0294(8) 0.0299(9) 0.0208(8) -0.0080(7) 0.0062(6) 0.0027(7)
Cl2 0.0353(9) 0.0220(8) 0.0251(8) -0.0074(7) 0.0122(7) -0.0030(7)
P1 0.0196(8) 0.0359(11) 0.0319(10) 0.0118(8) 0.0094(7) 0.0096(8)
O2 0.025(2) 0.016(2) 0.017(2) 0.0012(18) 0.0027(18) -0.0015(19)
O1 0.024(2) 0.028(3) 0.020(2) 0.005(2) 0.0039(19) -0.003(2)
N1 0.022(3) 0.020(3) 0.021(3) 0.001(2) 0.002(2) 0.001(2)
N2 0.022(3) 0.015(3) 0.022(3) 0.002(2) 0.003(2) -0.004(2)
C11 0.019(3) 0.024(4) 0.032(4) 0.000(3) 0.008(3) 0.002(3)
C2 0.029(3) 0.032(4) 0.030(4) 0.008(3) 0.002(3) 0.001(3)
C4 0.028(3) 0.020(3) 0.026(3) 0.001(3) 0.010(3) -0.003(3)
C5 0.021(3) 0.036(5) 0.052(5) 0.010(4) -0.008(3) -0.006(3)
C3 0.031(4) 0.026(4) 0.026(3) 0.004(3) 0.013(3) 0.000(3)
C14 0.024(3) 0.026(4) 0.032(4) -0.002(3) 0.004(3) 0.001(3)
C13 0.027(4) 0.044(5) 0.039(4) -0.004(4) 0.005(3) 0.012(4)
C12 0.030(4) 0.047(5) 0.031(4) -0.010(4) 0.008(3) 0.007(4)
C15 0.040(4) 0.028(4) 0.054(5) -0.016(4) 0.003(4) -0.014(4)
C1 0.035(4) 0.028(4) 0.022(3) 0.008(3) 0.001(3) 0.001(3)
C8 0.034(4) 0.064(7) 0.058(6) 0.000(5) 0.022(4) 0.009(5)
C6 0.041(5) 0.055(6) 0.053(6) -0.015(5) -0.006(4) -0.013(5)
C10 0.067(7) 0.086(9) 0.054(6) -0.013(6) 0.024(6) 0.011(7)
C7 0.061(7) 0.062(8) 0.082(9) 0.000(6) 0.014(6) -0.036(6)
C9 0.086(9) 0.084(10) 0.093(10) 0.026(8) 0.044(8) 0.063(8)
C17 0.037(4) 0.013(3) 0.022(3) -0.005(3) 0.004(3) -0.003(3)
C20 0.054(5) 0.011(3) 0.026(4) -0.004(3) 0.016(3) -0.008(3)
C19 0.055(5) 0.025(4) 0.034(4) 0.000(3) 0.018(4) -0.012(4)
C18 0.055(5) 0.037(5) 0.041(5) -0.006(4) 0.015(4) -0.028(4)

loop_
_atom_type_symbol
_atom_type_description
_atom_type_scat_dispersion_real
_atom_type_scat_dispersion_imag
_atom_type_scat_source
C C 0.0033 0.0016 'International Tables Vol C Tables 4.2.6.8 and 6.1.1.4'
N N 0.0061 0.0033 'International Tables Vol C Tables 4.2.6.8 and 6.1.1.4'
O O 0.0106 0.0060 'International Tables Vol C Tables 4.2.6.8 and 6.1.1.4'
P P 0.1023 0.0942 'International Tables Vol C Tables 4.2.6.8 and 6.1.1.4'
Cl Cl 0.1484 0.1585 'International Tables Vol C Tables 4.2.6.8 and 6.1.1.4'
U U -9.6767 9.6646 'International Tables Vol C Tables 4.2.6.8 and 6.1.1.4'
H H 0.0000 0.0000 'International Tables Vol C Tables 4.2.6.8 and 6.1.1.4'

loop_
_geom_angle_atom_site_label_1
_geom_angle_atom_site_label_2
_geom_angle_atom_site_label_3
_geom_angle
_geom_angle_site_symmetry_1
_geom_angle_site_symmetry_3
_geom_angle_publ_flag
N2 U1 N1 129.2(2) . . ?
N2 U1 O1 64.66(18) . . ?
N1 U1 O1 64.98(19) . . ?
N2 U1 O2 119.13(18) . . ?
N1 U1 O2 111.70(18) . . ?
O1 U1 O2 171.33(16) . . ?
N2 U1 Cl1 89.92(16) . . ?
N1 U1 Cl1 94.73(15) . . ?
O1 U1 Cl1 87.91(13) . . ?
O2 U1 Cl1 84.36(11) . . ?
N2 U1 Cl2 89.63(15) . . ?
N1 U1 Cl2 93.25(15) . . ?
O1 U1 Cl2 100.86(12) . . ?
O2 U1 Cl2 87.18(11) . . ?
Cl1 U1 Cl2 170.05(6) . . ?
N2 U1 P2 32.66(14) . . ?
N1 U1 P2 159.94(15) . . ?
O1 U1 P2 97.22(11) . . ?
O2 U1 P2 87.21(11) . . ?
Cl1 U1 P2 93.71(5) . . ?
Cl2 U1 P2 80.63(5) . . ?
N2 U1 P1 161.21(15) . . ?
N1 U1 P1 32.04(15) . . ?
O1 U1 P1 96.74(11) . . ?
O2 U1 P1 79.67(11) . . ?
Cl1 U1 P1 92.16(6) . . ?
Cl2 U1 P1 91.46(6) . . ?
P2 U1 P1 165.03(5) . . ?
N2 P2 C14 106.1(3) . . ?
N2 P2 C11 104.7(3) . . ?
C14 P2 C11 106.2(3) . . ?
N2 P2 U1 45.74(19) . . ?
C14 P2 U1 118.8(2) . . ?
C11 P2 U1 130.6(2) . . ?
N1 P1 C8 111.5(4) . . ?
N1 P1 C5 107.2(3) . . ?
C8 P1 C5 100.6(4) . . ?
N1 P1 U1 45.47(19) . . ?
C8 P1 U1 129.3(4) . . ?
C5 P1 U1 127.6(3) . . ?
C17 O2 C20 108.7(5) . . ?
C17 O2 U1 122.2(4) . . ?
C20 O2 U1 123.1(4) . . ?
C3 O1 C1 113.7(5) . . ?
C3 O1 U1 115.3(4) . . ?
C1 O1 U1 115.7(4) . . ?
C2 N1 P1 129.9(5) . . ?
C2 N1 U1 127.3(4) . . ?
P1 N1 U1 102.5(3) . . ?
C4 N2 P2 129.6(5) . . ?
C4 N2 U1 128.3(4) . . ?
P2 N2 U1 101.6(3) . . ?
C12 C11 C13 111.4(7) . . ?
C12 C11 P2 108.3(5) . . ?
C13 C11 P2 110.4(5) . . ?
N1 C2 C1 107.5(6) . . ?
N2 C4 C3 106.6(6) . . ?
C6 C5 C7 109.1(9) . . ?
C6 C5 P1 110.9(5) . . ?
C7 C5 P1 110.6(7) . . ?
O1 C3 C4 104.9(5) . . ?
C15 C14 C16 112.4(7) . . ?
C15 C14 P2 116.0(6) . . ?
C16 C14 P2 110.5(5) . . ?
O1 C1 C2 105.0(6) . . ?
C10 C8 C9 109.1(11) . . ?
C10 C8 P1 111.1(7) . . ?
C9 C8 P1 116.0(8) . . ?
O2 C17 C18 105.4(6) . . ?
O2 C20 C19 106.1(6) . . ?
C18 C19 C20 103.0(7) . . ?
C19 C18 C17 104.0(6) . . ?

loop_
_geom_bond_atom_site_label_1
_geom_bond_atom_site_label_2
_geom_bond_distance
_geom_bond_site_symmetry_2
_geom_bond_publ_flag
U1 N2 2.227(5) . ?
U1 N1 2.245(5) . ?
U1 O1 2.485(5) . ?
U1 O2 2.485(5) . ?
U1 Cl1 2.6441(17) . ?
U1 Cl2 2.6653(17) . ?
U1 P2 3.0466(18) . ?
U1 P1 3.0747(19) . ?
C16 C14 1.548(11) . ?
P2 N2 1.678(6) . ?
P2 C14 1.865(8) . ?
P2 C11 1.869(7) . ?
P1 N1 1.671(6) . ?
P1 C8 1.855(9) . ?
P1 C5 1.869(9) . ?
O2 C17 1.455(8) . ?
O2 C20 1.468(8) . ?
O1 C3 1.446(8) . ?
O1 C1 1.450(8) . ?
N1 C2 1.460(9) . ?
N2 C4 1.451(8) . ?
C11 C12 1.525(10) . ?
C11 C13 1.537(10) . ?
C2 C1 1.508(11) . ?
C4 C3 1.508(10) . ?
C5 C6 1.512(14) . ?
C5 C7 1.515(13) . ?
C14 C15 1.530(11) . ?
C8 C10 1.513(15) . ?
C8 C9 1.530(16) . ?
C17 C18 1.505(11) . ?
C20 C19 1.502(10) . ?
C19 C18 1.496(11) . ?
